data_1547943
loop_
_publ_author_name
'Kuang, Yulong'
'Shen, Bin'
'Dai, Li'
'Yao, Qian'
'Liu, Xiaohua'
'Lin, Lili'
'Feng, Xiaoming'

_publ_section_title
;
 Diastereodivergent asymmetric Michael-alkylation reactions using chiral
 <i>N</i>,<i>N</i>'-dioxide/metal complexes.
;
_journal_issue 3
_journal_name_full 'Chemical science'
_journal_page_first 688
_journal_page_last 692
_journal_paper_doi 10.1039/c7sc02757e
_journal_volume 9
_journal_year 2018
_chemical_absolute_configuration rmad
_chemical_formula_moiety 'C24 H23 N O6'
_chemical_formula_sum 'C24 H23 N O6'
_chemical_formula_weight 421.43
_space_group_crystal_system monoclinic
_space_group_IT_number 4
_space_group_name_Hall 'P 2yb'
_space_group_name_H-M_alt 'P 1 21 1'
_symmetry_space_group_name_Hall 'P 2yb'
_symmetry_space_group_name_H-M 'P 1 21 1'
_atom_sites_solution_hydrogens geom
_atom_sites_solution_primary direct
_audit_creation_date 2015-07-13
_audit_creation_method
;
Olex2 1.2
(compiled 2015.01.26 svn.r3150 for OlexSys, GUI svn.r4998)
;
_audit_update_record
;
2015-07-14 deposited with the CCDC.
2017-11-08 downloaded from the CCDC.
;
_cell_angle_alpha 90
_cell_angle_beta 92.895(3)
_cell_angle_gamma 90
_cell_formula_units_Z 2
_cell_length_a 6.6941(2)
_cell_length_b 8.9260(4)
_cell_length_c 18.2322(6)
_cell_measurement_reflns_used 7197
_cell_measurement_temperature 170
_cell_measurement_theta_max 72.6240
_cell_measurement_theta_min 4.8530
_cell_volume 1088.01(7)
_computing_cell_refinement
;
CrysAlisPro, Agilent Technologies,
Version 1.171.37.33 (release 27-03-2014 CrysAlis171 .NET)
(compiled Mar 27 2014,17:12:48)
;
_computing_data_collection
;
CrysAlisPro, Agilent Technologies,
Version 1.171.37.33 (release 27-03-2014 CrysAlis171 .NET)
(compiled Mar 27 2014,17:12:48)
;
_computing_data_reduction
;
CrysAlisPro, Agilent Technologies,
Version 1.171.37.33 (release 27-03-2014 CrysAlis171 .NET)
(compiled Mar 27 2014,17:12:48)
;
_computing_molecular_graphics 'Olex2 (Dolomanov et al., 2009)'
_computing_publication_material 'Olex2 (Dolomanov et al., 2009)'
_computing_structure_refinement 'ShelXL (Sheldrick, 2008)'
_computing_structure_solution 'ShelXT (Sheldrick, 2015)'
_diffrn_ambient_temperature 170
_diffrn_detector 'CCD plate'
_diffrn_detector_area_resol_mean 15.9595
_diffrn_detector_type EosS2
_diffrn_measured_fraction_theta_full 1.000
_diffrn_measured_fraction_theta_max 0.999
_diffrn_measurement_details
;
#__ type_ start__ end____ width___ exp.time_
  1 omega   17.00  105.00   1.0000    1.0000
omega____ theta____ kappa____ phi______ frames
    -       36.1671   38.0000   30.0000 88

#__ type_ start__ end____ width___ exp.time_
  2 omega   23.00   90.00   1.0000    1.0000
omega____ theta____ kappa____ phi______ frames
    -       36.1671 -125.0000  -30.0000 67

#__ type_ start__ end____ width___ exp.time_
  3 omega    9.00  104.00   1.0000    1.0000
omega____ theta____ kappa____ phi______ frames
    -       36.1671   77.0000   90.0000 95

#__ type_ start__ end____ width___ exp.time_
  4 omega    7.00  108.00   1.0000    1.0000
omega____ theta____ kappa____ phi______ frames
    -       36.1671   19.0000  150.0000 101

#__ type_ start__ end____ width___ exp.time_
  5 omega   19.00  103.00   1.0000    1.0000
omega____ theta____ kappa____ phi______ frames
    -       36.1671   57.0000 -180.0000 84

#__ type_ start__ end____ width___ exp.time_
  6 omega   23.00   90.00   1.0000    1.0000
omega____ theta____ kappa____ phi______ frames
    -       36.1671 -125.0000 -180.0000 67

#__ type_ start__ end____ width___ exp.time_
  7 omega   19.00  103.00   1.0000    1.0000
omega____ theta____ kappa____ phi______ frames
    -       36.1671   57.0000  120.0000 84

#__ type_ start__ end____ width___ exp.time_
  8 omega  -31.00   63.00   1.0000    1.0000
omega____ theta____ kappa____ phi______ frames
    -       36.1671  -77.0000 -180.0000 94

#__ type_ start__ end____ width___ exp.time_
  9 omega    9.00  104.00   1.0000    1.0000
omega____ theta____ kappa____ phi______ frames
    -       36.1671   77.0000  150.0000 95

#__ type_ start__ end____ width___ exp.time_
 10 omega  -33.00   55.00   1.0000    1.0000
omega____ theta____ kappa____ phi______ frames
    -       36.1671  -38.0000 -150.0000 88

#__ type_ start__ end____ width___ exp.time_
 11 omega  -33.00   55.00   1.0000    1.0000
omega____ theta____ kappa____ phi______ frames
    -       36.1671  -38.0000  -30.0000 88

#__ type_ start__ end____ width___ exp.time_
 12 omega    9.00  104.00   1.0000    1.0000
omega____ theta____ kappa____ phi______ frames
    -       36.1671   77.0000   30.0000 95

#__ type_ start__ end____ width___ exp.time_
 13 omega   81.00  176.00   1.0000    2.0000
omega____ theta____ kappa____ phi______ frames
    -      108.0000   77.0000  -30.0000 95

#__ type_ start__ end____ width___ exp.time_
 14 omega   81.00  176.00   1.0000    2.0000
omega____ theta____ kappa____ phi______ frames
    -      108.0000   77.0000   90.0000 95

#__ type_ start__ end____ width___ exp.time_
 15 omega   40.00   98.00   1.0000    2.0000
omega____ theta____ kappa____ phi______ frames
    -      108.0000  -45.0000  -30.0000 58

#__ type_ start__ end____ width___ exp.time_
 16 omega   90.00  157.00   1.0000    2.0000
omega____ theta____ kappa____ phi______ frames
    -      108.0000   61.0000   90.0000 67

#__ type_ start__ end____ width___ exp.time_
 17 omega   91.00  117.00   1.0000    2.0000
omega____ theta____ kappa____ phi______ frames
    -      108.0000   61.0000    0.0000 26

#__ type_ start__ end____ width___ exp.time_
 18 omega  114.00  140.00   1.0000    2.0000
omega____ theta____ kappa____ phi______ frames
    -      108.0000   77.0000   30.0000 26

#__ type_ start__ end____ width___ exp.time_
 19 omega   96.00  122.00   1.0000    2.0000
omega____ theta____ kappa____ phi______ frames
    -      108.0000   45.0000   60.0000 26

#__ type_ start__ end____ width___ exp.time_
 20 omega   90.00  117.00   1.0000    2.0000
omega____ theta____ kappa____ phi______ frames
    -      108.0000   61.0000   30.0000 27

#__ type_ start__ end____ width___ exp.time_
 21 omega   93.00  119.00   1.0000    2.0000
omega____ theta____ kappa____ phi______ frames
    -      108.0000   45.0000    0.0000 26

#__ type_ start__ end____ width___ exp.time_
 22 omega  127.00  175.00   1.0000    2.0000
omega____ theta____ kappa____ phi______ frames
    -      108.0000   30.0000  150.0000 48

#__ type_ start__ end____ width___ exp.time_
 23 omega   88.00  114.00   1.0000    2.0000
omega____ theta____ kappa____ phi______ frames
    -      108.0000   30.0000   60.0000 26

#__ type_ start__ end____ width___ exp.time_
 24 omega   87.00  129.00   1.0000    2.0000
omega____ theta____ kappa____ phi______ frames
    -      108.0000   30.0000   90.0000 42

#__ type_ start__ end____ width___ exp.time_
 25 omega   81.00  106.00   1.0000    2.0000
omega____ theta____ kappa____ phi______ frames
    -      108.0000   77.0000   60.0000 25

#__ type_ start__ end____ width___ exp.time_
 26 omega   90.00  117.00   1.0000    2.0000
omega____ theta____ kappa____ phi______ frames
    -      108.0000   61.0000  120.0000 27

#__ type_ start__ end____ width___ exp.time_
 27 omega   91.00  121.00   1.0000    2.0000
omega____ theta____ kappa____ phi______ frames
    -      108.0000   30.0000   30.0000 30

#__ type_ start__ end____ width___ exp.time_
 28 omega   45.00   91.00   1.0000    2.0000
omega____ theta____ kappa____ phi______ frames
    -      108.0000  -30.0000   30.0000 46

#__ type_ start__ end____ width___ exp.time_
 29 omega   81.00  107.00   1.0000    2.0000
omega____ theta____ kappa____ phi______ frames
    -      108.0000   77.0000   30.0000 26

#__ type_ start__ end____ width___ exp.time_
 30 omega   87.00  121.00   1.0000    2.0000
omega____ theta____ kappa____ phi______ frames
    -      108.0000   30.0000  150.0000 34

#__ type_ start__ end____ width___ exp.time_
 31 omega   82.00  108.00   1.0000    2.0000
omega____ theta____ kappa____ phi______ frames
    -      108.0000   77.0000  120.0000 26

#__ type_ start__ end____ width___ exp.time_
 32 omega   99.00  126.00   1.0000    2.0000
omega____ theta____ kappa____ phi______ frames
    -      108.0000   45.0000   90.0000 27

#__ type_ start__ end____ width___ exp.time_
 33 omega  117.00  174.00   1.0000    2.0000
omega____ theta____ kappa____ phi______ frames
    -      108.0000   77.0000    0.0000 57

#__ type_ start__ end____ width___ exp.time_
 34 omega   91.00  116.00   1.0000    2.0000
omega____ theta____ kappa____ phi______ frames
    -      108.0000   30.0000  120.0000 25

#__ type_ start__ end____ width___ exp.time_
 35 omega  148.00  176.00   1.0000    2.0000
omega____ theta____ kappa____ phi______ frames
    -      108.0000   77.0000  120.0000 28

#__ type_ start__ end____ width___ exp.time_
 36 omega   39.00  105.00   1.0000    2.0000
omega____ theta____ kappa____ phi______ frames
    -      108.0000  -94.0000 -150.0000 66

#__ type_ start__ end____ width___ exp.time_
 37 omega   42.00   87.00   1.0000    2.0000
omega____ theta____ kappa____ phi______ frames
    -      108.0000  -45.0000 -150.0000 45

#__ type_ start__ end____ width___ exp.time_
 38 omega   81.00  107.00   1.0000    2.0000
omega____ theta____ kappa____ phi______ frames
    -      108.0000   77.0000    0.0000 26

#__ type_ start__ end____ width___ exp.time_
 39 omega   93.00  166.00   1.0000    2.0000
omega____ theta____ kappa____ phi______ frames
    -      108.0000   61.0000   60.0000 73

#__ type_ start__ end____ width___ exp.time_
 40 omega   94.00  119.00   1.0000    2.0000
omega____ theta____ kappa____ phi______ frames
    -      108.0000   45.0000  120.0000 25

#__ type_ start__ end____ width___ exp.time_
 41 omega   41.00  131.00   1.0000    2.0000
omega____ theta____ kappa____ phi______ frames
    -      108.0000  -77.0000   60.0000 90
;
_diffrn_measurement_device 'four-circle diffractometer'
_diffrn_measurement_device_type 'New Gemini, Dual, Cu at zero, EosS2'
_diffrn_measurement_method '\w scans'
_diffrn_orient_matrix_UB_11 0.0224207000
_diffrn_orient_matrix_UB_12 0.0240220000
_diffrn_orient_matrix_UB_13 -0.0828544000
_diffrn_orient_matrix_UB_21 -0.2157984000
_diffrn_orient_matrix_UB_22 0.0599827000
_diffrn_orient_matrix_UB_23 -0.0076640000
_diffrn_orient_matrix_UB_31 0.0775657000
_diffrn_orient_matrix_UB_32 0.1600517000
_diffrn_orient_matrix_UB_33 0.0153300000
_diffrn_radiation_monochromator graphite
_diffrn_radiation_probe x-ray
_diffrn_radiation_type CuK\a
_diffrn_radiation_wavelength 1.54184
_diffrn_reflns_av_R_equivalents 0.0379
_diffrn_reflns_av_unetI/netI 0.0305
_diffrn_reflns_Laue_measured_fraction_full 1.000
_diffrn_reflns_Laue_measured_fraction_max 0.999
_diffrn_reflns_limit_h_max 7
_diffrn_reflns_limit_h_min -7
_diffrn_reflns_limit_k_max 10
_diffrn_reflns_limit_k_min -9
_diffrn_reflns_limit_l_max 21
_diffrn_reflns_limit_l_min -21
_diffrn_reflns_number 10840
_diffrn_reflns_point_group_measured_fraction_full 0.936
_diffrn_reflns_point_group_measured_fraction_max 0.936
_diffrn_reflns_theta_full 67.011
_diffrn_reflns_theta_max 67.011
_diffrn_reflns_theta_min 5.520
_diffrn_source 'Enhance (Cu) X-ray Source'
_exptl_absorpt_coefficient_mu 0.766
_exptl_absorpt_correction_T_max 1.00000
_exptl_absorpt_correction_T_min 0.65966
_exptl_absorpt_correction_type multi-scan
_exptl_absorpt_process_details
;
CrysAlisPro, Agilent Technologies,
Version 1.171.37.33 (release 27-03-2014 CrysAlis171 .NET)
(compiled Mar 27 2014,17:12:48)
Empirical absorption correction using spherical harmonics,
 implemented in SCALE3 ABSPACK scaling algorithm.
;
_exptl_crystal_colour 'metallic light colourless'
_exptl_crystal_colour_lustre metallic
_exptl_crystal_colour_modifier light
_exptl_crystal_colour_primary colourless
_exptl_crystal_density_diffrn 1.286
_exptl_crystal_F_000 444
_exptl_crystal_size_max 0.9
_exptl_crystal_size_mid 0.5
_exptl_crystal_size_min 0.2
_refine_diff_density_max 0.422
_refine_diff_density_min -0.478
_refine_diff_density_rms 0.096
_refine_ls_abs_structure_details
;
 Flack x determined using 1484 quotients [(I+)-(I-)]/[(I+)+(I-)]
 (Parsons, Flack and Wagner, Acta Cryst. B69 (2013) 249-259).
;
_refine_ls_abs_structure_Flack -0.14(11)
_refine_ls_extinction_method none
_refine_ls_goodness_of_fit_ref 1.082
_refine_ls_hydrogen_treatment constr
_refine_ls_matrix_type full
_refine_ls_number_parameters 284
_refine_ls_number_reflns 3620
_refine_ls_number_restraints 1
_refine_ls_restrained_S_all 1.082
_refine_ls_R_factor_all 0.0692
_refine_ls_R_factor_gt 0.0686
_refine_ls_shift/su_max 0.001
_refine_ls_shift/su_mean 0.000
_refine_ls_structure_factor_coef Fsqd
_refine_ls_weighting_details 'w=1/[\s^2^(Fo^2^)+(0.1543P)^2^+0.1251P] where P=(Fo^2^+2Fc^2^)/3'
_refine_ls_weighting_scheme calc
_refine_ls_wR_factor_gt 0.1811
_refine_ls_wR_factor_ref 0.1827
_reflns_Friedel_coverage 0.752
_reflns_Friedel_fraction_full 0.864
_reflns_Friedel_fraction_max 0.863
_reflns_number_gt 3549
_reflns_number_total 3620
_reflns_threshold_expression 'I > 2\s(I)'
_cod_data_source_file c7sc02757e2.cif
_cod_data_source_block fxm-slq-kyl
_cod_depositor_comments 'Adding full bibliography for 1547942--1547944.cif.'
_cod_database_code 1547943
_shelx_space_group_comment
;
The symmetry employed for this shelxl refinement is uniquely defined
by the following loop, which should always be used as a source of
symmetry information in preference to the above space-group names.
They are only intended as comments.
;
_reflns_odcompleteness_completeness 99.90
_reflns_odcompleteness_iscentric 1
_reflns_odcompleteness_theta 66.97
_olex2_refinement_description
;
1. Fixed Uiso
 At 1.2 times of:
  All C(H) groups
 At 1.5 times of:
  All C(H,H,H) groups
2.a Ternary CH refined with riding coordinates:
 C008(H008), C00D(H00D)
2.b Aromatic/amide H refined with riding coordinates:
 C00F(H00F), C00G(H00G), C00J(H00J), C00L(H00L), C00M(H00M), C00N(H00N),
 C00O(H00O), C00Q(H00Q), C00R(H00R)
2.c Idealised Me refined as rotating group:
 C00S(H00A,H00B,H00C), C00T(H00E,H00H,H00I), C00U(H00K,H00P,H00S), C00V(H00T,
 H00U,H00V)
;
_shelx_shelxl_version_number 2014/7
_olex2_date_sample_data_collection 2015-01-05
_olex2_submission_special_instructions 'No special instructions were received'

loop_
_space_group_symop_operation_xyz
'x, y, z'
'-x, y+1/2, -z'

loop_
_atom_site_label
_atom_site_type_symbol
_atom_site_fract_x
_atom_site_fract_y
_atom_site_fract_z
_atom_site_U_iso_or_equiv
_atom_site_adp_type
_atom_site_occupancy
_atom_site_site_symmetry_order
_atom_site_calc_flag
_atom_site_refinement_flags_posn
O001 O 0.4412(4) 0.1258(4) 0.13029(15) 0.0271(7) Uani 1 1 d .
O002 O -0.0009(4) 0.7266(3) 0.30159(15) 0.0241(7) Uani 1 1 d .
O003 O 0.2214(4) 0.4884(4) 0.34134(15) 0.0266(7) Uani 1 1 d .
O004 O 0.1526(5) 0.8839(4) 0.22538(17) 0.0325(8) Uani 1 1 d .
O005 O 0.0736(4) 0.0569(4) 0.08175(14) 0.0293(7) Uani 1 1 d .
N006 N 0.2518(4) 0.6400(4) 0.23821(17) 0.0204(7) Uani 1 1 d .
O007 O -0.0461(4) 0.2080(5) 0.16731(18) 0.0381(9) Uani 1 1 d .
C008 C 0.5328(5) 0.2822(4) 0.2711(2) 0.0199(8) Uani 1 1 d .
H008 H 0.6426 0.2510 0.2392 0.024 Uiso 1 1 calc R
C009 C 0.3065(5) 0.1640(4) 0.1675(2) 0.0199(8) Uani 1 1 d .
C00A C 0.1325(6) 0.7641(5) 0.2540(2) 0.0214(8) Uani 1 1 d .
C00B C 0.2827(5) 0.5112(4) 0.2818(2) 0.0189(8) Uani 1 1 d .
C00C C 0.0871(6) 0.1452(5) 0.1391(2) 0.0215(8) Uani 1 1 d .
C00D C 0.3324(5) 0.2425(5) 0.23919(19) 0.0197(8) Uani 1 1 d .
H00D H 0.2289 0.2202 0.2754 0.024 Uiso 1 1 calc R
C00E C 0.5905(6) 0.2681(4) 0.3513(2) 0.0204(8) Uani 1 1 d .
C00F C 0.5795(5) 0.4560(5) 0.1149(2) 0.0227(8) Uani 1 1 d .
H00F H 0.6475 0.3626 0.1143 0.027 Uiso 1 1 calc R
C00G C 0.7606(6) 0.3413(5) 0.3783(2) 0.0263(9) Uani 1 1 d .
H00G H 0.8314 0.4053 0.3471 0.032 Uiso 1 1 calc R
C00H C 0.3617(5) 0.6296(4) 0.1730(2) 0.0200(8) Uani 1 1 d .
C00I C 0.4058(5) 0.4072(5) 0.2374(2) 0.0202(8) Uani 1 1 d .
C00J C 0.3817(6) 0.7340(5) 0.1177(2) 0.0233(8) Uani 1 1 d .
H00J H 0.3149 0.8278 0.1184 0.028 Uiso 1 1 calc R
C00K C 0.4552(5) 0.4924(5) 0.17159(19) 0.0199(8) Uani 1 1 d .
C00L C 0.5033(5) 0.6959(5) 0.06113(19) 0.0234(9) Uani 1 1 d .
H00L H 0.5197 0.7655 0.0225 0.028 Uiso 1 1 calc R
C00M C 0.4879(5) 0.1759(5) 0.3975(2) 0.0246(8) Uani 1 1 d .
H00M H 0.3695 0.1267 0.3796 0.029 Uiso 1 1 calc R
C00N C 0.8291(7) 0.3219(5) 0.4512(2) 0.0300(9) Uani 1 1 d .
H00N H 0.9456 0.3731 0.4697 0.036 Uiso 1 1 calc R
C00O C 0.6002(6) 0.5609(5) 0.0594(2) 0.0254(9) Uani 1 1 d .
H00O H 0.6825 0.5387 0.0199 0.030 Uiso 1 1 calc R
C00P C -0.1453(5) 0.8410(5) 0.3266(2) 0.0233(8) Uani 1 1 d .
C00Q C 0.5567(6) 0.1551(6) 0.4700(2) 0.0292(9) Uani 1 1 d .
H00Q H 0.4865 0.0906 0.5012 0.035 Uiso 1 1 calc R
C00R C 0.7274(7) 0.2281(6) 0.4966(2) 0.0310(9) Uani 1 1 d .
H00R H 0.7747 0.2137 0.5461 0.037 Uiso 1 1 calc R
C00S C -0.0328(6) 0.9716(5) 0.3624(2) 0.0247(8) Uani 1 1 d .
H00A H 0.0757 0.9336 0.3954 0.037 Uiso 1 1 calc GR
H00B H -0.1247 1.0316 0.3905 0.037 Uiso 1 1 calc GR
H00C H 0.0234 1.0341 0.3243 0.037 Uiso 1 1 calc GR
C00T C -0.2821(6) 0.8882(6) 0.2623(3) 0.0318(10) Uani 1 1 d .
H00E H -0.2089 0.9536 0.2298 0.048 Uiso 1 1 calc GR
H00H H -0.3971 0.9425 0.2803 0.048 Uiso 1 1 calc GR
H00I H -0.3289 0.7993 0.2350 0.048 Uiso 1 1 calc GR
C00U C -0.2570(7) 0.7552(6) 0.3826(3) 0.0349(11) Uani 1 1 d .
H00K H -0.3195 0.6667 0.3593 0.052 Uiso 1 1 calc GR
H00P H -0.3606 0.8193 0.4020 0.052 Uiso 1 1 calc GR
H00S H -0.1636 0.7235 0.4227 0.052 Uiso 1 1 calc GR
C00V C -0.1275(7) 0.0290(9) 0.0521(3) 0.0548(17) Uani 1 1 d .
H00T H -0.1234 -0.0432 0.0117 0.082 Uiso 1 1 calc GR
H00U H -0.1868 0.1230 0.0337 0.082 Uiso 1 1 calc GR
H00V H -0.2086 -0.0117 0.0907 0.082 Uiso 1 1 calc GR

loop_
_atom_site_aniso_label
_atom_site_aniso_U_11
_atom_site_aniso_U_22
_atom_site_aniso_U_33
_atom_site_aniso_U_23
_atom_site_aniso_U_13
_atom_site_aniso_U_12
O001 0.0220(13) 0.0294(17) 0.0304(14) -0.0068(12) 0.0073(11) 0.0000(11)
O002 0.0247(13) 0.0168(15) 0.0318(14) 0.0013(11) 0.0110(11) 0.0023(11)
O003 0.0305(14) 0.0272(17) 0.0232(14) 0.0019(11) 0.0124(11) 0.0068(11)
O004 0.0406(17) 0.0218(18) 0.0366(16) 0.0081(13) 0.0170(13) 0.0079(13)
O005 0.0195(13) 0.0442(19) 0.0240(13) -0.0070(13) -0.0010(10) 0.0017(12)
N006 0.0213(15) 0.0204(18) 0.0201(14) 0.0003(12) 0.0055(11) 0.0008(12)
O007 0.0238(14) 0.049(2) 0.0417(17) -0.0128(15) 0.0003(12) 0.0108(14)
C008 0.0197(17) 0.0150(19) 0.0255(18) 0.0018(14) 0.0060(14) 0.0018(14)
C009 0.0219(17) 0.0145(19) 0.0233(18) 0.0030(14) 0.0009(14) 0.0013(14)
C00A 0.0222(17) 0.020(2) 0.0224(17) -0.0010(15) 0.0027(13) 0.0023(14)
C00B 0.0192(16) 0.0156(19) 0.0219(17) -0.0013(14) 0.0022(13) 0.0033(14)
C00C 0.0222(18) 0.023(2) 0.0201(17) 0.0022(14) 0.0034(13) 0.0048(14)
C00D 0.0210(17) 0.019(2) 0.0198(16) 0.0030(14) 0.0046(13) 0.0045(14)
C00E 0.0225(17) 0.017(2) 0.0222(17) -0.0026(14) 0.0042(13) 0.0057(14)
C00F 0.0200(17) 0.024(2) 0.0245(18) -0.0038(16) 0.0064(14) 0.0003(14)
C00G 0.029(2) 0.022(2) 0.028(2) 0.0042(16) 0.0058(15) 0.0002(16)
C00H 0.0161(16) 0.023(2) 0.0212(17) -0.0018(15) 0.0018(13) -0.0008(14)
C00I 0.0182(17) 0.021(2) 0.0212(16) -0.0024(15) 0.0043(13) 0.0002(14)
C00J 0.0268(18) 0.020(2) 0.0227(17) 0.0016(15) 0.0001(14) 0.0018(16)
C00K 0.0185(16) 0.020(2) 0.0210(17) -0.0029(14) 0.0011(13) -0.0022(14)
C00L 0.0276(18) 0.026(2) 0.0170(17) 0.0057(14) -0.0004(14) -0.0047(14)
C00M 0.0208(17) 0.027(2) 0.0266(19) 0.0003(16) 0.0053(14) -0.0016(15)
C00N 0.035(2) 0.027(2) 0.027(2) -0.0042(17) -0.0058(16) -0.0002(17)
C00O 0.0222(18) 0.034(2) 0.0207(17) 0.0008(16) 0.0074(14) -0.0024(15)
C00P 0.0206(18) 0.020(2) 0.0302(19) -0.0021(16) 0.0088(14) 0.0039(15)
C00Q 0.0303(19) 0.038(3) 0.0202(18) 0.0014(17) 0.0071(15) 0.0021(18)
C00R 0.039(2) 0.034(2) 0.0202(18) -0.0017(17) 0.0022(15) 0.0064(19)
C00S 0.0256(18) 0.021(2) 0.0279(19) -0.0050(16) 0.0029(14) 0.0024(15)
C00T 0.026(2) 0.031(2) 0.038(2) -0.0053(18) -0.0024(16) 0.0019(17)
C00U 0.032(2) 0.029(3) 0.046(2) 0.003(2) 0.0194(18) 0.0047(17)
C00V 0.024(2) 0.098(5) 0.041(3) -0.025(3) -0.0081(18) -0.004(3)

loop_
_atom_type_symbol
_atom_type_description
_atom_type_scat_dispersion_real
_atom_type_scat_dispersion_imag
_atom_type_scat_source
C C 0.0181 0.0091 'International Tables Vol C Tables 4.2.6.8 and 6.1.1.4'
H H 0.0000 0.0000 'International Tables Vol C Tables 4.2.6.8 and 6.1.1.4'
N N 0.0311 0.0180 'International Tables Vol C Tables 4.2.6.8 and 6.1.1.4'
O O 0.0492 0.0322 'International Tables Vol C Tables 4.2.6.8 and 6.1.1.4'

loop_
_geom_angle_atom_site_label_1
_geom_angle_atom_site_label_2
_geom_angle_atom_site_label_3
_geom_angle
C00A O002 C00P 119.8(3)
C00C O005 C00V 115.3(3)
C00A N006 C00B 126.7(3)
C00A N006 C00H 122.9(3)
C00B N006 C00H 110.4(3)
C00D C008 H008 112.5
C00D C008 C00E 123.2(3)
C00D C008 C00I 62.4(3)
C00E C008 H008 112.5
C00E C008 C00I 124.7(3)
C00I C008 H008 112.5
O001 C009 C00C 120.5(3)
O001 C009 C00D 124.9(3)
C00D C009 C00C 114.5(3)
O002 C00A N006 110.2(3)
O004 C00A O002 127.3(4)
O004 C00A N006 122.4(4)
O003 C00B N006 127.1(3)
O003 C00B C00I 127.2(4)
N006 C00B C00I 105.7(3)
O005 C00C C009 111.1(3)
O007 C00C O005 127.2(4)
O007 C00C C009 121.6(4)
C008 C00D C009 121.5(3)
C008 C00D H00D 115.6
C008 C00D C00I 59.9(2)
C009 C00D H00D 115.6
C009 C00D C00I 116.9(3)
C00I C00D H00D 115.6
C00G C00E C008 118.4(3)
C00G C00E C00M 119.2(4)
C00M C00E C008 122.2(4)
C00K C00F H00F 121.1
C00O C00F H00F 121.1
C00O C00F C00K 117.8(4)
C00E C00G H00G 119.8
C00E C00G C00N 120.4(4)
C00N C00G H00G 119.8
C00J C00H N006 129.3(4)
C00K C00H N006 109.0(3)
C00K C00H C00J 121.7(4)
C008 C00I C00D 57.7(2)
C00B C00I C008 123.3(3)
C00B C00I C00D 113.0(3)
C00K C00I C008 124.5(3)
C00K C00I C00B 105.7(3)
C00K C00I C00D 126.2(3)
C00H C00J H00J 121.4
C00H C00J C00L 117.2(4)
C00L C00J H00J 121.4
C00F C00K C00I 130.5(4)
C00H C00K C00F 120.6(4)
C00H C00K C00I 108.9(3)
C00J C00L H00L 119.0
C00O C00L C00J 121.9(4)
C00O C00L H00L 119.0
C00E C00M H00M 119.7
C00E C00M C00Q 120.5(4)
C00Q C00M H00M 119.7
C00G C00N H00N 120.1
C00R C00N C00G 119.9(4)
C00R C00N H00N 120.1
C00F C00O H00O 119.6
C00L C00O C00F 120.7(3)
C00L C00O H00O 119.6
O002 C00P C00S 110.0(3)
O002 C00P C00T 109.2(3)
O002 C00P C00U 102.2(3)
C00T C00P C00S 112.8(3)
C00U C00P C00S 110.7(3)
C00U C00P C00T 111.5(3)
C00M C00Q H00Q 120.0
C00R C00Q C00M 120.0(4)
C00R C00Q H00Q 120.0
C00N C00R C00Q 120.0(4)
C00N C00R H00R 120.0
C00Q C00R H00R 120.0
C00P C00S H00A 109.5
C00P C00S H00B 109.5
C00P C00S H00C 109.5
H00A C00S H00B 109.5
H00A C00S H00C 109.5
H00B C00S H00C 109.5
C00P C00T H00E 109.5
C00P C00T H00H 109.5
C00P C00T H00I 109.5
H00E C00T H00H 109.5
H00E C00T H00I 109.5
H00H C00T H00I 109.5
C00P C00U H00K 109.5
C00P C00U H00P 109.5
C00P C00U H00S 109.5
H00K C00U H00P 109.5
H00K C00U H00S 109.5
H00P C00U H00S 109.5
O005 C00V H00T 109.5
O005 C00V H00U 109.5
O005 C00V H00V 109.5
H00T C00V H00U 109.5
H00T C00V H00V 109.5
H00U C00V H00V 109.5

loop_
_geom_bond_atom_site_label_1
_geom_bond_atom_site_label_2
_geom_bond_distance
O001 C009 1.205(5)
O002 C00A 1.319(5)
O002 C00P 1.494(4)
O003 C00B 1.198(5)
O004 C00A 1.201(5)
O005 C00C 1.309(5)
O005 C00V 1.447(5)
N006 C00A 1.404(5)
N006 C00B 1.406(5)
N006 C00H 1.433(5)
O007 C00C 1.192(5)
C008 H008 1.0000
C008 C00D 1.478(5)
C008 C00E 1.498(5)
C008 C00I 1.514(5)
C009 C00C 1.541(5)
C009 C00D 1.485(5)
C00B C00I 1.504(5)
C00D H00D 1.0000
C00D C00I 1.551(6)
C00E C00G 1.383(6)
C00E C00M 1.385(6)
C00F H00F 0.9500
C00F C00K 1.398(5)
C00F C00O 1.391(6)
C00G H00G 0.9500
C00G C00N 1.395(6)
C00H C00J 1.384(6)
C00H C00K 1.376(6)
C00I C00K 1.473(5)
C00J H00J 0.9500
C00J C00L 1.388(5)
C00L H00L 0.9500
C00L C00O 1.370(6)
C00M H00M 0.9500
C00M C00Q 1.389(6)
C00N H00N 0.9500
C00N C00R 1.380(7)
C00O H00O 0.9500
C00P C00S 1.517(6)
C00P C00T 1.512(6)
C00P C00U 1.504(6)
C00Q H00Q 0.9500
C00Q C00R 1.382(7)
C00R H00R 0.9500
C00S H00A 0.9800
C00S H00B 0.9800
C00S H00C 0.9800
C00T H00E 0.9800
C00T H00H 0.9800
C00T H00I 0.9800
C00U H00K 0.9800
C00U H00P 0.9800
C00U H00S 0.9800
C00V H00T 0.9800
C00V H00U 0.9800
C00V H00V 0.9800

loop_
_geom_torsion_atom_site_label_1
_geom_torsion_atom_site_label_2
_geom_torsion_atom_site_label_3
_geom_torsion_atom_site_label_4
_geom_torsion
O001 C009 C00C O005 14.1(5)
O001 C009 C00C O007 -164.7(4)
O001 C009 C00D C008 0.6(6)
O001 C009 C00D C00I 70.2(5)
O003 C00B C00I C008 -22.8(6)
O003 C00B C00I C00D 42.6(5)
O003 C00B C00I C00K -175.5(4)
N006 C00B C00I C008 158.1(3)
N006 C00B C00I C00D -136.5(3)
N006 C00B C00I C00K 5.4(4)
N006 C00H C00J C00L 178.2(3)
N006 C00H C00K C00F -177.4(3)
N006 C00H C00K C00I 0.5(4)
C008 C00D C00I C00B -115.9(3)
C008 C00D C00I C00K 111.6(4)
C008 C00E C00G C00N -174.9(4)
C008 C00E C00M C00Q 174.0(4)
C008 C00I C00K C00F 21.7(6)
C008 C00I C00K C00H -155.9(3)
C009 C00D C00I C008 -112.6(4)
C009 C00D C00I C00B 131.5(3)
C009 C00D C00I C00K -1.0(5)
C00A O002 C00P C00S -58.9(4)
C00A O002 C00P C00T 65.4(4)
C00A O002 C00P C00U -176.5(3)
C00A N006 C00B O003 -4.1(6)
C00A N006 C00B C00I 175.0(3)
C00A N006 C00H C00J 3.5(6)
C00A N006 C00H C00K -177.1(3)
C00B N006 C00A O002 -21.5(5)
C00B N006 C00A O004 160.2(4)
C00B N006 C00H C00J -176.2(4)
C00B N006 C00H C00K 3.2(4)
C00B C00I C00K C00F 174.0(3)
C00B C00I C00K C00H -3.6(4)
C00C C009 C00D C008 -174.3(3)
C00C C009 C00D C00I -104.7(4)
C00D C008 C00E C00G -164.3(4)
C00D C008 C00E C00M 20.5(6)
C00D C008 C00I C00B 98.0(4)
C00D C008 C00I C00K -114.4(4)
C00D C009 C00C O005 -170.7(3)
C00D C009 C00C O007 10.4(6)
C00D C00I C00K C00F -50.8(6)
C00D C00I C00K C00H 131.6(4)
C00E C008 C00D C009 -139.9(4)
C00E C008 C00D C00I 115.3(4)
C00E C008 C00I C00B -15.0(5)
C00E C008 C00I C00D -113.0(4)
C00E C008 C00I C00K 132.6(4)
C00E C00G C00N C00R 0.5(7)
C00E C00M C00Q C00R 0.9(6)
C00G C00E C00M C00Q -1.2(6)
C00G C00N C00R C00Q -0.8(7)
C00H N006 C00A O002 158.8(3)
C00H N006 C00A O004 -19.6(6)
C00H N006 C00B O003 175.6(4)
C00H N006 C00B C00I -5.3(4)
C00H C00J C00L C00O 0.0(5)
C00I C008 C00D C009 104.9(4)
C00I C008 C00E C00G -86.9(5)
C00I C008 C00E C00M 97.9(5)
C00J C00H C00K C00F 2.1(5)
C00J C00H C00K C00I 179.9(3)
C00J C00L C00O C00F 0.1(6)
C00K C00F C00O C00L 0.7(6)
C00K C00H C00J C00L -1.1(5)
C00M C00E C00G C00N 0.5(6)
C00M C00Q C00R C00N 0.1(7)
C00O C00F C00K C00H -1.8(5)
C00O C00F C00K C00I -179.1(4)
C00P O002 C00A O004 -1.6(6)
C00P O002 C00A N006 -179.9(3)
C00V O005 C00C O007 -2.8(7)
C00V O005 C00C C009 178.5(4)
